data_7051979
loop_
_publ_author_name
'Bacchi, Alessia'
'Carcelli, Mauro'
'Pelizzi, Giancarlo'

_publ_section_title
;
 Sampling rifamycin conformational variety by cruising through crystal
 forms: implications for polymorph screening and for biological models
;
_journal_issue 10
_journal_name_full 'New Journal of Chemistry'
_journal_page_first 1725
_journal_paper_doi 10.1039/b804746d
_journal_volume 32
_journal_year 2008
_chemical_formula_sum 'C43 H59 N3 O15'
_chemical_formula_weight 857.93
_chemical_name_systematic
;
?
;
_space_group_IT_number 4
_symmetry_cell_setting monoclinic
_symmetry_space_group_name_Hall 'P 2yb'
_symmetry_space_group_name_H-M 'P 1 21 1'
_atom_sites_solution_hydrogens geom
_atom_sites_solution_primary direct
_atom_sites_solution_secondary difmap
_audit_creation_method SHELXL-97
_cell_angle_alpha 90.00
_cell_angle_beta 91.709(1)
_cell_angle_gamma 90.00
_cell_formula_units_Z 4
_cell_length_a 13.8420(8)
_cell_length_b 19.863(1)
_cell_length_c 16.721(1)
_cell_measurement_reflns_used 800
_cell_measurement_temperature 293(2)
_cell_measurement_theta_max 18
_cell_measurement_theta_min 4
_cell_volume 4595.3(4)
_computing_structure_refinement 'SHELXL-97 (Sheldrick, 1997)'
_computing_structure_solution 'SIR97 (Altomare et al., 1997)'
_diffrn_ambient_temperature 293(2)
_diffrn_detector_area_resol_mean 8.2
_diffrn_measured_fraction_theta_full 0.999
_diffrn_measured_fraction_theta_max 0.999
_diffrn_measurement_device_type diffractometer
_diffrn_measurement_method '\w scan'
_diffrn_radiation_monochromator graphite
_diffrn_radiation_source 'fine-focus sealed tube'
_diffrn_radiation_type MoK\a
_diffrn_radiation_wavelength 0.71073
_diffrn_reflns_av_R_equivalents 0.0478
_diffrn_reflns_av_sigmaI/netI 0.0318
_diffrn_reflns_limit_h_max 14
_diffrn_reflns_limit_h_min -14
_diffrn_reflns_limit_k_max 21
_diffrn_reflns_limit_k_min -21
_diffrn_reflns_limit_l_max 17
_diffrn_reflns_limit_l_min -17
_diffrn_reflns_number 36988
_diffrn_reflns_theta_full 22.47
_diffrn_reflns_theta_max 22.47
_diffrn_reflns_theta_min 1.22
_exptl_absorpt_coefficient_mu 0.094
_exptl_absorpt_correction_T_max 1.0
_exptl_absorpt_correction_T_min 0.749617
_exptl_absorpt_correction_type multi-scan
_exptl_absorpt_process_details 'SADABS procedure'
_exptl_crystal_colour red
_exptl_crystal_density_diffrn 1.240
_exptl_crystal_density_method 'not measured'
_exptl_crystal_description prism
_exptl_crystal_F_000 1832
_exptl_crystal_size_max 0.1
_exptl_crystal_size_mid 0.06
_exptl_crystal_size_min 0.03
_refine_diff_density_max 0.737
_refine_diff_density_min -0.410
_refine_diff_density_rms 0.060
_refine_ls_abs_structure_details 'Flack H D (1983), Acta Cryst. A39, 876-881'
_refine_ls_abs_structure_Flack -0.1(13)
_refine_ls_extinction_coef 0.0071(10)
_refine_ls_extinction_expression Fc^*^=kFc[1+0.001xFc^2^\l^3^/sin(2\q)]^-1/4^
_refine_ls_extinction_method SHELXL
_refine_ls_goodness_of_fit_ref 1.034
_refine_ls_hydrogen_treatment mixed
_refine_ls_matrix_type full
_refine_ls_number_parameters 1130
_refine_ls_number_reflns 6178
_refine_ls_number_restraints 15
_refine_ls_restrained_S_all 1.039
_refine_ls_R_factor_all 0.0680
_refine_ls_R_factor_gt 0.0547
_refine_ls_shift/su_max 0.007
_refine_ls_shift/su_mean 0.000
_refine_ls_structure_factor_coef Fsqd
_refine_ls_weighting_details 'calc w=1/[\s^2^(Fo^2^)+(0.1186P)^2^+0.0000P] where P=(Fo^2^+2Fc^2^)/3'
_refine_ls_weighting_scheme calc
_refine_ls_wR_factor_gt 0.1426
_refine_ls_wR_factor_ref 0.1522
_reflns_number_gt 5019
_reflns_number_total 6178
_reflns_threshold_expression >2sigma(I)
_cod_data_source_file b804746d.txt
_cod_data_source_block RX4
_cod_original_sg_symbol_H-M 'P 21'
_cod_database_code 7051979

loop_
_symmetry_equiv_pos_as_xyz
'x, y, z'
'-x, y+1/2, -z'

loop_
_atom_site_label
_atom_site_type_symbol
_atom_site_fract_x
_atom_site_fract_y
_atom_site_fract_z
_atom_site_U_iso_or_equiv
_atom_site_adp_type
_atom_site_occupancy
_atom_site_symmetry_multiplicity
_atom_site_calc_flag
_atom_site_refinement_flags
_atom_site_disorder_assembly
_atom_site_disorder_group
N1 N 1.0324(3) 0.9360(2) 1.1229(3) 0.0498(11) Uani 1 1 d . . .
H1 H 1.0604 0.9224 1.0806 0.060 Uiso 1 1 calc R . .
N2 N 0.9745(3) 0.8156(2) 1.2268(3) 0.0488(11) Uani 1 1 d . . .
N3 N 0.8264(3) 0.7867(2) 1.2525(3) 0.0549(12) Uani 1 1 d . . .
H3 H 0.7776 0.7655 1.2708 0.066 Uiso 1 1 calc R . .
O1 O 0.8747(3) 1.0066(2) 1.0588(3) 0.0635(11) Uani 1 1 d . . .
H1A H 0.8245 1.0169 1.0345 0.095 Uiso 1 1 calc R . .
O2 O 0.7019(3) 1.0300(2) 1.0497(3) 0.0701(12) Uani 1 1 d . . .
O3 O 0.4852(3) 0.9097(2) 1.2119(3) 0.0675(11) Uani 1 1 d . . .
O4 O 0.6313(3) 0.7757(2) 1.2881(3) 0.0771(13) Uani 1 1 d . . .
O5 O 0.4642(3) 0.8586(3) 1.3374(3) 0.0799(14) Uani 1 1 d . . .
O6 O 0.6462(5) 1.0350(3) 1.4540(4) 0.117(2) Uani 1 1 d . . .
O7 O 0.7843(3) 0.9198(2) 1.5735(2) 0.0598(10) Uani 1 1 d . . .
O8 O 0.7507(4) 1.0153(3) 1.6384(3) 0.0930(16) Uani 1 1 d . . .
O9 O 0.9905(3) 1.0194(2) 1.5794(3) 0.0733(12) Uani 1 1 d . . .
H9 H 0.9387 1.0282 1.5996 0.110 Uiso 1 1 calc R . .
O10 O 1.1485(4) 1.0294(2) 1.4897(3) 0.0750(12) Uani 1 1 d . . .
H10 H 1.0969 1.0426 1.5067 0.112 Uiso 1 1 calc R . .
O11 O 1.0372(3) 1.0021(3) 1.2305(3) 0.0966(18) Uani 1 1 d . . .
C1 C 0.8581(4) 0.9541(3) 1.1071(3) 0.0492(13) Uani 1 1 d . . .
C2 C 0.9358(4) 0.9170(3) 1.1369(3) 0.0470(13) Uani 1 1 d . . .
C3 C 0.9138(4) 0.8618(3) 1.1858(3) 0.0491(13) Uani 1 1 d . . .
C4 C 0.8211(4) 0.8434(3) 1.2040(3) 0.0488(13) Uani 1 1 d . . .
C5 C 0.6434(4) 0.8732(3) 1.2007(3) 0.0513(13) Uani 1 1 d . . .
C6 C 0.5744(4) 0.9209(3) 1.1773(4) 0.0579(15) Uani 1 1 d . . .
C7 C 0.5886(4) 0.9741(3) 1.1256(4) 0.0578(15) Uani 1 1 d . . .
C8 C 0.6829(4) 0.9818(3) 1.0988(4) 0.0594(15) Uani 1 1 d . . .
C9 C 0.7607(4) 0.9378(3) 1.1273(3) 0.0473(13) Uani 1 1 d . . .
C10 C 0.7404(4) 0.8829(3) 1.1768(3) 0.0480(13) Uani 1 1 d . . .
C11 C 0.5998(4) 0.8259(3) 1.2521(4) 0.0599(15) Uani 1 1 d . . .
C12 C 0.4932(4) 0.8478(4) 1.2592(4) 0.0666(17) Uani 1 1 d . . .
C13 C 0.4233(5) 0.7972(4) 1.2230(5) 0.090(2) Uani 1 1 d . . .
H13A H 0.4265 0.7563 1.2535 0.134 Uiso 1 1 calc R . .
H13B H 0.4401 0.7882 1.1688 0.134 Uiso 1 1 calc R . .
H13C H 0.3589 0.8151 1.2238 0.134 Uiso 1 1 calc R . .
C14 C 0.5106(5) 1.0234(4) 1.1006(5) 0.079(2) Uani 1 1 d . . .
H14A H 0.5363 1.0683 1.1021 0.119 Uiso 1 1 calc R . .
H14B H 0.4579 1.0201 1.1365 0.119 Uiso 1 1 calc R . .
H14C H 0.4877 1.0131 1.0472 0.119 Uiso 1 1 calc R . .
C15 C 1.0802(4) 0.9757(3) 1.1764(3) 0.0525(14) Uani 1 1 d . . .
C16 C 1.1874(4) 0.9825(3) 1.1673(3) 0.0530(14) Uani 1 1 d . . .
C17 C 1.2451(4) 0.9768(3) 1.2329(4) 0.0597(15) Uani 1 1 d . . .
H17 H 1.3108 0.9837 1.2260 0.072 Uiso 1 1 calc R . .
C18 C 1.2166(4) 0.9612(3) 1.3122(4) 0.0633(16) Uani 1 1 d . . .
H18 H 1.1512 0.9535 1.3193 0.076 Uiso 1 1 calc R . .
C19 C 1.2737(4) 0.9568(4) 1.3759(4) 0.0718(18) Uani 1 1 d . . .
H19 H 1.3374 0.9704 1.3703 0.086 Uiso 1 1 calc R . .
C20 C 1.2463(4) 0.9318(4) 1.4579(4) 0.0683(17) Uani 1 1 d . . .
H20 H 1.2937 0.9493 1.4973 0.082 Uiso 1 1 calc R . .
C21 C 1.1455(4) 0.9577(3) 1.4803(3) 0.0595(15) Uani 1 1 d . . .
H21 H 1.1011 0.9479 1.4351 0.071 Uiso 1 1 calc R . .
C22 C 1.1014(4) 0.9275(3) 1.5548(3) 0.0586(15) Uani 1 1 d . . .
H22 H 1.1020 0.8785 1.5482 0.070 Uiso 1 1 calc R . .
C23 C 0.9958(4) 0.9486(3) 1.5640(4) 0.0613(15) Uani 1 1 d . . .
H23 H 0.9725 0.9256 1.6115 0.074 Uiso 1 1 calc R . .
C24 C 0.9271(4) 0.9293(3) 1.4937(4) 0.0633(16) Uani 1 1 d . . .
H24 H 0.9513 0.9519 1.4463 0.076 Uiso 1 1 calc R . .
C25 C 0.8237(4) 0.9559(3) 1.5053(3) 0.0576(14) Uani 1 1 d . . .
H25 H 0.8267 1.0041 1.5177 0.069 Uiso 1 1 calc R . .
C26 C 0.7564(4) 0.9450(3) 1.4323(4) 0.0646(16) Uani 1 1 d . . .
H26 H 0.7572 0.8967 1.4200 0.078 Uiso 1 1 calc R . .
C27 C 0.6506(5) 0.9642(4) 1.4488(4) 0.0755(19) Uani 1 1 d . . .
H27 H 0.6322 0.9446 1.4999 0.091 Uiso 1 1 calc R . .
C28 C 0.5812(5) 0.9391(4) 1.3824(4) 0.082(2) Uani 1 1 d . . .
H28 H 0.5812 0.9605 1.3329 0.098 Uiso 1 1 calc R . .
C29 C 0.5239(5) 0.8903(5) 1.3923(4) 0.079(2) Uani 1 1 d . . .
H29 H 0.5220 0.8737 1.4442 0.095 Uiso 1 1 calc R . .
C30 C 1.2220(4) 0.9922(4) 1.0837(4) 0.0702(18) Uani 1 1 d . . .
H30A H 1.2907 0.9989 1.0854 0.105 Uiso 1 1 calc R . .
H30B H 1.1909 1.0308 1.0601 0.105 Uiso 1 1 calc R . .
H30C H 1.2066 0.9530 1.0523 0.105 Uiso 1 1 calc R . .
C31 C 1.2512(6) 0.8546(4) 1.4599(5) 0.092(2) Uani 1 1 d . . .
H31A H 1.2000 0.8363 1.4265 0.139 Uiso 1 1 calc R . .
H31B H 1.2442 0.8391 1.5139 0.139 Uiso 1 1 calc R . .
H31C H 1.3123 0.8399 1.4406 0.139 Uiso 1 1 calc R . .
C32 C 1.1617(5) 0.9435(4) 1.6310(4) 0.0766(19) Uani 1 1 d . . .
H32A H 1.2252 0.9245 1.6268 0.115 Uiso 1 1 calc R . .
H32B H 1.1310 0.9245 1.6765 0.115 Uiso 1 1 calc R . .
H32C H 1.1668 0.9914 1.6375 0.115 Uiso 1 1 calc R . .
C33 C 0.9295(5) 0.8534(4) 1.4762(5) 0.092(2) Uani 1 1 d . . .
H33A H 0.9942 0.8401 1.4645 0.138 Uiso 1 1 calc R . .
H33B H 0.8873 0.8435 1.4311 0.138 Uiso 1 1 calc R . .
H33C H 0.9084 0.8290 1.5221 0.138 Uiso 1 1 calc R . .
C34 C 0.7923(6) 0.9812(5) 1.3605(4) 0.099(3) Uani 1 1 d . . .
H34A H 0.7418 0.9831 1.3199 0.148 Uiso 1 1 calc R . .
H34B H 0.8469 0.9577 1.3401 0.148 Uiso 1 1 calc R . .
H34C H 0.8112 1.0261 1.3753 0.148 Uiso 1 1 calc R . .
C35 C 0.7471(4) 0.9550(4) 1.6334(4) 0.0633(16) Uani 1 1 d . . .
C36 C 0.7000(6) 0.9111(4) 1.6924(4) 0.087(2) Uani 1 1 d . . .
H36A H 0.6776 0.9380 1.7357 0.14(4) Uiso 1 1 calc R . .
H36B H 0.7457 0.8785 1.7127 0.216 Uiso 1 1 calc R . .
H36C H 0.6462 0.8883 1.6669 0.216 Uiso 1 1 calc R . .
C37 C 0.5620(12) 1.0575(8) 1.4958(7) 0.194(8) Uani 1 1 d . . .
H37A H 0.5281 1.0192 1.5159 0.291 Uiso 1 1 calc R . .
H37B H 0.5201 1.0821 1.4595 0.291 Uiso 1 1 calc R . .
H37C H 0.5819 1.0861 1.5395 0.291 Uiso 1 1 calc R . .
C211 C 1.0740(4) 0.8123(3) 1.2321(4) 0.0584(15) Uani 1 1 d . . .
H211 H 1.1115 0.8436 1.2056 0.070 Uiso 1 1 calc R . .
C311 C 1.1162(4) 0.7631(3) 1.2764(4) 0.0606(15) Uani 1 1 d . . .
H311 H 1.1833 0.7613 1.2808 0.073 Uiso 1 1 calc R . .
C411 C 1.0609(5) 0.7136(3) 1.3166(3) 0.0592(15) Uani 1 1 d . . .
C511 C 0.9635(5) 0.7181(3) 1.3109(4) 0.0590(15) Uani 1 1 d . . .
H511 H 0.9255 0.6866 1.3366 0.071 Uiso 1 1 calc R . .
C611 C 0.9196(4) 0.7700(3) 1.2665(3) 0.0521(14) Uani 1 1 d . . .
C711 C 1.1146(5) 0.6598(3) 1.3616(4) 0.0786(19) Uani 1 1 d . . .
H71A H 1.0694 0.6307 1.3871 0.118 Uiso 1 1 calc R . .
H71B H 1.1567 0.6800 1.4015 0.118 Uiso 1 1 calc R . .
H71C H 1.1522 0.6341 1.3253 0.118 Uiso 1 1 calc R . .
N1' N 1.0384(3) 0.7414(2) 0.9868(3) 0.0524(11) Uani 1 1 d . . .
H1' H 1.0447 0.7080 0.9545 0.063 Uiso 1 1 calc R . .
N2' N 0.9441(3) 0.8766(2) 0.9167(3) 0.0514(11) Uani 1 1 d . . .
N3' N 0.7880(3) 0.8976(2) 0.9189(3) 0.0544(12) Uani 1 1 d . . .
H3' H 0.7326 0.9163 0.9107 0.065 Uiso 1 1 calc R . .
O1' O 0.9162(3) 0.6722(2) 1.0778(3) 0.0767(13) Uani 1 1 d D . .
O2' O 0.7521(3) 0.6422(3) 1.1178(3) 0.0803(13) Uani 1 1 d . . .
O3' O 0.4815(3) 0.7616(2) 1.0113(3) 0.0670(11) Uani 1 1 d . . .
O4' O 0.5898(3) 0.8979(2) 0.9116(3) 0.0752(12) Uani 1 1 d . . .
O5' O 0.4256(3) 0.8033(2) 0.8880(3) 0.0706(12) Uani 1 1 d . . .
O6' O 0.5729(4) 0.6314(3) 0.7494(3) 0.0986(17) Uani 1 1 d . . .
O7' O 0.7279(3) 0.7343(2) 0.6397(3) 0.0713(12) Uani 1 1 d . . .
O8' O 0.6816(6) 0.6456(4) 0.5653(4) 0.124(2) Uani 1 1 d . . .
O9' O 0.9060(3) 0.6024(2) 0.6441(3) 0.0718(12) Uani 1 1 d . . .
H9' H 0.8526 0.5954 0.6231 0.108 Uiso 1 1 calc R . .
O10' O 1.0862(5) 0.6032(3) 0.7345(4) 0.123(2) Uani 1 1 d . . .
H10' H 1.0301 0.5916 0.7411 0.185 Uiso 1 1 calc R . .
O11' O 1.1219(3) 0.8202(2) 1.0565(3) 0.0678(11) Uani 1 1 d . . .
C1' C 0.8797(4) 0.7270(3) 1.0382(3) 0.0547(14) Uani 1 1 d D . .
C2' C 0.9432(4) 0.7666(3) 0.9971(3) 0.0500(13) Uani 1 1 d . . .
C3' C 0.9034(4) 0.8239(3) 0.9609(3) 0.0459(13) Uani 1 1 d . . .
C4' C 0.8047(4) 0.8380(3) 0.9613(3) 0.0485(13) Uani 1 1 d . . .
C5' C 0.6358(4) 0.8026(3) 0.9930(3) 0.0471(13) Uani 1 1 d . . .
C6' C 0.5791(4) 0.7524(3) 1.0273(4) 0.0587(16) Uani 1 1 d . . .
C7' C 0.6127(4) 0.6989(3) 1.0707(4) 0.0635(16) Uani 1 1 d . . .
C8' C 0.7139(4) 0.6922(3) 1.0789(3) 0.0601(15) Uani 1 1 d . . .
C9' C 0.7777(4) 0.7394(3) 1.0391(3) 0.0491(13) Uani 1 1 d . . .
C10' C 0.7378(4) 0.7956(3) 0.9978(3) 0.0460(13) Uani 1 1 d . . .
C11' C 0.5739(4) 0.8468(3) 0.9516(4) 0.0579(15) Uani 1 1 d . . .
C12' C 0.4696(4) 0.8209(3) 0.9608(4) 0.0583(15) Uani 1 1 d . . .
C13' C 0.4022(5) 0.8694(4) 1.0002(4) 0.0735(18) Uani 1 1 d . . .
H13D H 0.3911 0.9075 0.9658 0.110 Uiso 1 1 calc R . .
H13E H 0.4308 0.8843 1.0502 0.110 Uiso 1 1 calc R . .
H13F H 0.3419 0.8474 1.0098 0.110 Uiso 1 1 calc R . .
C14' C 0.5474(5) 0.6460(4) 1.1058(5) 0.090(2) Uani 1 1 d . . .
H14D H 0.5589 0.6436 1.1626 0.135 Uiso 1 1 calc R . .
H14E H 0.5607 0.6030 1.0822 0.135 Uiso 1 1 calc R . .
H14F H 0.4811 0.6579 1.0947 0.135 Uiso 1 1 calc R . .
C15' C 1.1197(4) 0.7653(3) 1.0235(3) 0.0512(13) Uani 1 1 d . . .
C16' C 1.2053(4) 0.7199(3) 1.0217(4) 0.0573(15) Uani 1 1 d . . .
C17' C 1.2423(4) 0.6960(3) 0.9553(4) 0.0581(15) Uani 1 1 d . . .
H17' H 1.2950 0.6672 0.9614 0.070 Uiso 1 1 calc R . .
C18' C 1.2089(5) 0.7102(4) 0.8742(4) 0.0690(17) Uani 1 1 d . . .
H18' H 1.1638 0.7446 0.8672 0.083 Uiso 1 1 calc R . .
C19' C 1.2364(4) 0.6790(4) 0.8097(4) 0.0667(16) Uani 1 1 d . . .
H19' H 1.2836 0.6459 0.8152 0.080 Uiso 1 1 calc R . .
C20' C 1.1952(4) 0.6942(4) 0.7262(4) 0.0693(17) Uani 1 1 d . . .
H20' H 1.2303 0.6662 0.6886 0.083 Uiso 1 1 calc R . .
C21' C 1.0895(4) 0.6725(3) 0.7210(4) 0.0620(16) Uani 1 1 d . . .
H21' H 1.0570 0.6942 0.7654 0.074 Uiso 1 1 calc R . .
C22' C 1.0325(4) 0.6903(4) 0.6449(4) 0.0703(18) Uani 1 1 d . . .
H22' H 1.0374 0.7392 0.6390 0.084 Uiso 1 1 calc R . .
C23' C 0.9237(5) 0.6743(3) 0.6479(4) 0.0652(16) Uani 1 1 d . . .
H23' H 0.8936 0.6937 0.5994 0.078 Uiso 1 1 calc R . .
C24' C 0.8700(4) 0.7036(3) 0.7182(4) 0.0627(16) Uani 1 1 d . . .
H24' H 0.8913 0.6791 0.7665 0.075 Uiso 1 1 calc R . .
C25' C 0.7607(4) 0.6915(3) 0.7058(3) 0.0583(15) Uani 1 1 d . . .
H25' H 0.7498 0.6443 0.6911 0.070 Uiso 1 1 calc R . .
C26' C 0.7005(4) 0.7086(3) 0.7785(4) 0.0623(16) Uani 1 1 d . . .
H26' H 0.7126 0.7559 0.7923 0.075 Uiso 1 1 calc R . .
C27' C 0.5917(5) 0.7008(4) 0.7586(4) 0.0746(19) Uani 1 1 d . . .
H27' H 0.5742 0.7251 0.7093 0.089 Uiso 1 1 calc R . .
C28' C 0.5299(6) 0.7246(6) 0.8272(6) 0.109(3) Uani 1 1 d . . .
H28' H 0.5339 0.6978 0.8728 0.130 Uiso 1 1 calc R . .
C29' C 0.4787(6) 0.7708(6) 0.8319(6) 0.112(3) Uani 1 1 d . . .
H29' H 0.4717 0.7921 0.7826 0.135 Uiso 1 1 calc R . .
C30' C 1.2456(5) 0.7027(5) 1.1036(5) 0.094(2) Uani 1 1 d . . .
H30D H 1.3026 0.6756 1.0987 0.141 Uiso 1 1 calc R . .
H30E H 1.1982 0.6781 1.1325 0.141 Uiso 1 1 calc R . .
H30F H 1.2618 0.7434 1.1320 0.141 Uiso 1 1 calc R . .
C31' C 1.2125(7) 0.7668(6) 0.7037(6) 0.123(4) Uani 1 1 d . . .
H31D H 1.1943 0.7735 0.6484 0.185 Uiso 1 1 calc R . .
H31E H 1.2798 0.7774 0.7119 0.185 Uiso 1 1 calc R . .
H31F H 1.1745 0.7956 0.7364 0.185 Uiso 1 1 calc R . .
C32' C 1.0758(6) 0.6599(6) 0.5704(4) 0.102(3) Uani 1 1 d . . .
H32D H 1.1431 0.6715 0.5688 0.153 Uiso 1 1 calc R . .
H32E H 1.0425 0.6773 0.5236 0.153 Uiso 1 1 calc R . .
H32F H 1.0692 0.6118 0.5718 0.153 Uiso 1 1 calc R . .
C33' C 0.8926(5) 0.7790(4) 0.7319(5) 0.083(2) Uani 1 1 d . . .
H33D H 0.8812 0.8033 0.6829 0.124 Uiso 1 1 calc R . .
H33E H 0.9591 0.7841 0.7490 0.124 Uiso 1 1 calc R . .
H33F H 0.8517 0.7965 0.7724 0.124 Uiso 1 1 calc R . .
C34' C 0.7312(5) 0.6662(5) 0.8500(4) 0.089(2) Uani 1 1 d . . .
H34D H 0.6912 0.6767 0.8943 0.134 Uiso 1 1 calc R . .
H34E H 0.7975 0.6755 0.8644 0.134 Uiso 1 1 calc R . .
H34F H 0.7242 0.6194 0.8367 0.134 Uiso 1 1 calc R . .
C35' C 0.6905(5) 0.7054(5) 0.5735(4) 0.079(2) Uani 1 1 d . . .
C36' C 0.6627(9) 0.7580(6) 0.5120(6) 0.135(4) Uani 1 1 d . . .
H36D H 0.7192 0.7723 0.4848 0.203 Uiso 1 1 calc R . .
H36E H 0.6344 0.7960 0.5381 0.203 Uiso 1 1 calc R . .
H36F H 0.6168 0.7393 0.4740 0.203 Uiso 1 1 calc R . .
C37' C 0.4837(8) 0.6187(7) 0.7039(7) 0.152(5) Uani 1 1 d . . .
H37D H 0.4298 0.6335 0.7342 0.228 Uiso 1 1 calc R . .
H37E H 0.4778 0.5713 0.6933 0.228 Uiso 1 1 calc R . .
H37F H 0.4846 0.6428 0.6542 0.228 Uiso 1 1 calc R . .
C5A C 0.8945(5) 0.9790(3) 0.8498(4) 0.0636(16) Uani 1 1 d . . .
H5A H 0.8460 1.0090 0.8340 0.076 Uiso 1 1 calc R . .
C6A C 0.8727(4) 0.9209(3) 0.8931(3) 0.0537(14) Uani 1 1 d . . .
C2A C 1.0396(4) 0.8890(3) 0.8980(4) 0.0597(15) Uani 1 1 d . . .
H2A H 1.0886 0.8596 0.9145 0.072 Uiso 1 1 calc R . .
C3A C 1.0596(5) 0.9454(4) 0.8550(4) 0.0686(17) Uani 1 1 d . . .
H3A H 1.1232 0.9537 0.8413 0.082 Uiso 1 1 calc R . .
C4A C 0.9887(5) 0.9907(3) 0.8310(3) 0.0611(15) Uani 1 1 d . . .
C7A C 1.0156(6) 1.0528(4) 0.7852(4) 0.083(2) Uani 1 1 d . . .
H7A1 H 0.9798 1.0906 0.8044 0.125 Uiso 1 1 calc R . .
H7A2 H 1.0006 1.0461 0.7294 0.125 Uiso 1 1 calc R . .
H7A3 H 1.0835 1.0612 0.7927 0.125 Uiso 1 1 calc R . .
O1W O 0.9944(4) 0.6118(3) 0.9226(4) 0.1115(19) Uani 1 1 d . . .
H11W H 0.9786 0.5742 0.9431 0.300 Uiso 1 1 d R . .
H21W H 0.9925 0.6056 0.8647 0.300 Uiso 1 1 d R . .
O2W O 0.3263(6) 0.5327(3) 0.1210(4) 0.140(3) Uani 1 1 d . . .
H12W H 0.3141 0.5564 0.0794 0.300 Uiso 1 1 d R . .
H22W H 0.3693 0.4964 0.1060 0.300 Uiso 1 1 d R . .
O3W O 0.5202(6) 0.4744(5) 0.2052(6) 0.175(4) Uani 1 1 d . . .
H13W H 0.5014 0.4646 0.1576 0.300 Uiso 1 1 d R . .
H23W H 0.5878 0.4895 0.2056 0.300 Uiso 1 1 d R . .
O4W O 0.3759(9) 0.5951(6) 0.2685(4) 0.231(7) Uani 1 1 d . . .
H14W H 0.3672 0.5649 0.3143 0.300 Uiso 1 1 d R . .
H24W H 0.3575 0.5715 0.2187 0.300 Uiso 1 1 d R . .
O5W O 0.7630(9) 0.6410(7) 0.3110(11) 0.277(8) Uani 1 1 d . . .
H25W H 0.7095 0.6519 0.3417 0.300 Uiso 1 1 d R . .
H15W H 0.7385 0.6282 0.2573 0.300 Uiso 1 1 d R . .
O6W O 0.5301(6) 0.6622(5) 0.3527(5) 0.165(3) Uani 1 1 d . . .
H16W H 0.4986 0.6352 0.3101 0.300 Uiso 1 1 d R . .
H26W H 0.5248 0.7102 0.3391 0.300 Uiso 1 1 d R . .
O7W O 0.7118(7) 0.5175(7) 0.1870(12) 0.329(11) Uani 1 1 d . . .
H17W H 0.7326 0.5511 0.1612 0.400 Uiso 1 1 d R . .
H27W H 0.7386 0.5182 0.2421 0.400 Uiso 1 1 d R . .
O8W O 0.6634(12) 0.5742(7) 0.4127(7) 0.243(6) Uani 1 1 d . . .
H18W H 0.7036 0.5713 0.4521 0.300 Uiso 1 1 d R . .
H28W H 0.5999 0.5634 0.4311 0.300 Uiso 1 1 d R . .
H1-1 H 0.868(3) 0.649(3) 1.086(5) 0.13(4) Uiso 1 1 d D . .

loop_
_atom_site_aniso_label
_atom_site_aniso_U_11
_atom_site_aniso_U_22
_atom_site_aniso_U_33
_atom_site_aniso_U_23
_atom_site_aniso_U_13
_atom_site_aniso_U_12
N1 0.046(2) 0.054(3) 0.051(2) -0.003(2) 0.014(2) 0.000(2)
N2 0.050(3) 0.043(2) 0.054(3) 0.000(2) 0.015(2) 0.001(2)
N3 0.053(3) 0.047(3) 0.066(3) 0.001(2) 0.017(2) -0.010(2)
O1 0.054(2) 0.060(3) 0.077(3) 0.015(2) 0.001(2) -0.005(2)
O2 0.058(2) 0.064(3) 0.087(3) 0.018(2) -0.003(2) -0.002(2)
O3 0.041(2) 0.083(3) 0.079(3) -0.001(2) 0.009(2) -0.003(2)
O4 0.058(2) 0.071(3) 0.104(3) 0.018(3) 0.023(2) -0.006(2)
O5 0.048(2) 0.114(4) 0.079(3) 0.000(3) 0.016(2) -0.004(2)
O6 0.144(5) 0.099(4) 0.106(4) -0.034(3) -0.030(4) 0.050(4)
O7 0.063(2) 0.055(2) 0.062(2) -0.010(2) 0.0107(19) 0.0038(19)
O8 0.120(4) 0.073(4) 0.088(3) -0.025(3) 0.035(3) -0.002(3)
O9 0.067(3) 0.073(3) 0.079(3) -0.024(2) -0.001(2) 0.010(2)
O10 0.088(3) 0.068(3) 0.070(3) 0.010(2) 0.016(2) 0.012(2)
O11 0.047(2) 0.147(5) 0.096(3) -0.067(4) 0.011(2) 0.007(3)
C1 0.053(3) 0.046(3) 0.049(3) -0.001(3) 0.009(2) -0.005(3)
C2 0.044(3) 0.044(3) 0.054(3) -0.005(3) 0.012(2) 0.000(3)
C3 0.050(3) 0.041(3) 0.056(3) -0.004(3) 0.015(3) 0.002(3)
C4 0.050(3) 0.042(3) 0.055(3) -0.004(3) 0.013(3) -0.002(2)
C5 0.039(3) 0.052(3) 0.063(3) -0.005(3) 0.004(3) -0.002(3)
C6 0.050(3) 0.054(4) 0.070(4) -0.011(3) 0.007(3) -0.011(3)
C7 0.047(3) 0.052(4) 0.074(4) -0.009(3) -0.002(3) -0.001(3)
C8 0.062(4) 0.052(4) 0.064(4) -0.008(3) 0.003(3) -0.007(3)
C9 0.043(3) 0.043(3) 0.056(3) -0.006(3) 0.004(2) -0.005(2)
C10 0.044(3) 0.048(3) 0.053(3) -0.011(3) 0.004(2) -0.005(3)
C11 0.052(3) 0.058(4) 0.069(4) -0.004(3) 0.009(3) -0.006(3)
C12 0.051(3) 0.071(4) 0.078(4) 0.000(4) 0.016(3) -0.008(3)
C13 0.058(4) 0.100(6) 0.111(6) 0.000(5) 0.001(4) -0.027(4)
C14 0.051(4) 0.079(5) 0.107(5) 0.012(4) 0.003(4) 0.007(3)
C15 0.047(3) 0.053(3) 0.058(3) 0.000(3) 0.011(3) 0.005(3)
C16 0.045(3) 0.051(3) 0.063(4) -0.001(3) 0.013(3) 0.001(3)
C17 0.042(3) 0.069(4) 0.068(4) 0.000(3) 0.015(3) -0.004(3)
C18 0.039(3) 0.086(5) 0.065(4) 0.002(3) 0.006(3) -0.002(3)
C19 0.048(3) 0.089(5) 0.080(4) 0.004(4) 0.018(3) 0.007(3)
C20 0.049(3) 0.087(5) 0.069(4) 0.004(4) 0.001(3) 0.004(3)
C21 0.059(3) 0.066(4) 0.054(3) -0.002(3) 0.005(3) 0.012(3)
C22 0.064(4) 0.059(4) 0.053(3) 0.000(3) 0.010(3) 0.002(3)
C23 0.066(4) 0.061(4) 0.057(3) -0.002(3) 0.008(3) 0.003(3)
C24 0.063(4) 0.065(4) 0.063(4) -0.014(3) 0.012(3) 0.002(3)
C25 0.056(3) 0.055(3) 0.062(3) -0.006(3) 0.014(3) -0.004(3)
C26 0.063(4) 0.066(4) 0.064(4) -0.011(3) 0.004(3) -0.001(3)
C27 0.075(4) 0.086(5) 0.064(4) -0.014(4) -0.005(3) 0.020(4)
C28 0.074(5) 0.099(6) 0.071(4) 0.003(4) 0.000(4) 0.022(5)
C29 0.050(4) 0.117(6) 0.070(4) 0.002(4) 0.008(3) 0.006(4)
C30 0.053(3) 0.091(5) 0.067(4) 0.001(4) 0.019(3) -0.011(3)
C31 0.088(5) 0.089(6) 0.102(6) 0.021(5) 0.032(4) 0.036(4)
C32 0.077(4) 0.095(5) 0.058(4) 0.007(4) 0.004(3) 0.004(4)
C33 0.071(4) 0.082(5) 0.124(6) -0.045(5) 0.015(4) 0.008(4)
C34 0.098(5) 0.138(8) 0.061(4) -0.004(5) -0.002(4) -0.028(5)
C35 0.060(4) 0.071(5) 0.058(4) -0.004(3) 0.006(3) 0.007(3)
C36 0.095(5) 0.087(5) 0.080(5) 0.011(4) 0.033(4) 0.014(4)
C37 0.245(15) 0.210(14) 0.125(8) -0.035(9) -0.013(9) 0.166(13)
C211 0.048(3) 0.060(4) 0.068(4) 0.009(3) 0.015(3) 0.001(3)
C311 0.055(3) 0.065(4) 0.062(4) 0.009(3) 0.011(3) 0.012(3)
C411 0.073(4) 0.052(4) 0.053(3) -0.002(3) 0.013(3) 0.004(3)
C511 0.067(4) 0.045(3) 0.065(4) 0.003(3) 0.012(3) -0.004(3)
C611 0.057(4) 0.046(3) 0.054(3) -0.006(3) 0.015(3) -0.002(3)
C711 0.091(5) 0.066(4) 0.079(4) 0.015(4) 0.005(4) 0.010(4)
N1' 0.040(3) 0.051(3) 0.066(3) -0.008(2) 0.002(2) 0.004(2)
N2' 0.046(3) 0.051(3) 0.057(3) -0.001(2) 0.003(2) 0.001(2)
N3' 0.047(3) 0.054(3) 0.063(3) 0.002(2) 0.001(2) 0.008(2)
O1' 0.063(3) 0.070(3) 0.097(3) 0.028(3) 0.005(2) 0.013(3)
O2' 0.067(3) 0.079(3) 0.095(3) 0.032(3) 0.005(2) 0.003(2)
O3' 0.045(2) 0.066(3) 0.091(3) 0.001(2) 0.012(2) 0.0009(19)
O4' 0.054(2) 0.065(3) 0.106(3) 0.014(3) -0.006(2) 0.004(2)
O5' 0.041(2) 0.090(3) 0.081(3) -0.022(3) 0.001(2) 0.007(2)
O6' 0.096(4) 0.090(4) 0.111(4) -0.025(3) 0.021(3) -0.033(3)
O7' 0.074(3) 0.065(3) 0.074(3) -0.001(2) -0.010(2) -0.002(2)
O8' 0.184(7) 0.089(4) 0.094(4) -0.016(3) -0.050(4) -0.006(4)
O9' 0.071(3) 0.069(3) 0.075(3) -0.021(2) -0.005(2) 0.005(2)
O10' 0.156(6) 0.091(4) 0.121(5) 0.028(4) -0.035(5) -0.051(4)
O11' 0.063(2) 0.056(3) 0.084(3) -0.016(2) -0.004(2) 0.008(2)
C1' 0.060(4) 0.044(3) 0.060(3) 0.002(3) 0.000(3) 0.012(3)
C2' 0.045(3) 0.052(3) 0.052(3) -0.007(3) 0.001(2) 0.003(3)
C3' 0.044(3) 0.046(3) 0.048(3) -0.003(3) 0.003(2) -0.001(2)
C4' 0.054(3) 0.044(3) 0.047(3) -0.002(3) 0.002(2) 0.004(3)
C5' 0.043(3) 0.044(3) 0.055(3) -0.003(3) 0.001(2) 0.001(2)
C6' 0.042(3) 0.061(4) 0.074(4) -0.012(3) 0.008(3) 0.004(3)
C7' 0.053(4) 0.065(4) 0.073(4) 0.007(3) 0.017(3) 0.002(3)
C8' 0.064(4) 0.057(4) 0.061(3) 0.010(3) 0.013(3) 0.006(3)
C9' 0.044(3) 0.049(3) 0.055(3) -0.001(3) 0.003(2) 0.003(2)
C10' 0.046(3) 0.046(3) 0.046(3) -0.008(2) 0.004(2) -0.002(2)
C11' 0.053(3) 0.048(4) 0.074(4) -0.005(3) 0.007(3) -0.001(3)
C12' 0.039(3) 0.065(4) 0.071(4) -0.007(3) 0.003(3) 0.003(3)
C13' 0.058(4) 0.078(4) 0.085(4) -0.011(4) 0.009(3) 0.007(3)
C14' 0.063(4) 0.089(5) 0.121(6) 0.027(5) 0.032(4) -0.009(4)
C15' 0.052(3) 0.044(3) 0.057(3) -0.003(3) 0.004(3) 0.002(3)
C16' 0.042(3) 0.056(4) 0.074(4) -0.012(3) -0.005(3) 0.005(3)
C17' 0.049(3) 0.054(4) 0.071(4) -0.007(3) -0.003(3) 0.004(3)
C18' 0.056(4) 0.068(4) 0.083(5) -0.003(4) 0.011(3) 0.013(3)
C19' 0.048(3) 0.076(4) 0.077(4) -0.007(4) 0.011(3) 0.005(3)
C20' 0.057(4) 0.081(5) 0.070(4) 0.005(4) 0.012(3) 0.001(3)
C21' 0.061(4) 0.066(4) 0.060(4) -0.012(3) 0.017(3) 0.000(3)
C22' 0.065(4) 0.086(5) 0.061(4) -0.003(3) 0.016(3) 0.004(4)
C23' 0.072(4) 0.067(4) 0.057(3) -0.011(3) 0.006(3) 0.005(3)
C24' 0.057(3) 0.067(4) 0.065(4) -0.014(3) 0.005(3) 0.000(3)
C25' 0.061(3) 0.052(3) 0.062(3) -0.010(3) -0.002(3) 0.001(3)
C26' 0.059(3) 0.062(4) 0.066(4) -0.022(3) 0.000(3) 0.004(3)
C27' 0.061(4) 0.082(5) 0.081(4) -0.036(4) 0.010(3) -0.002(3)
C28' 0.075(5) 0.120(8) 0.131(7) -0.046(6) 0.003(5) 0.002(5)
C29' 0.058(4) 0.151(9) 0.127(7) -0.074(7) -0.012(5) 0.004(5)
C30' 0.076(4) 0.108(6) 0.096(5) -0.028(5) -0.024(4) 0.035(4)
C31' 0.109(7) 0.134(9) 0.126(7) 0.040(7) -0.013(6) -0.050(6)
C32' 0.091(5) 0.157(8) 0.058(4) -0.017(5) 0.019(4) -0.005(5)
C33' 0.065(4) 0.079(5) 0.104(6) -0.038(4) 0.003(4) -0.010(4)
C34' 0.080(5) 0.123(7) 0.064(4) -0.021(4) 0.011(4) 0.018(5)
C35' 0.079(5) 0.089(6) 0.069(4) -0.001(4) -0.020(4) -0.005(4)
C36' 0.162(10) 0.128(8) 0.113(7) 0.026(7) -0.053(7) -0.007(7)
C37' 0.129(9) 0.181(12) 0.147(9) -0.066(9) 0.014(7) -0.082(9)
C5A 0.074(4) 0.051(4) 0.066(4) 0.009(3) 0.003(3) 0.002(3)
C6A 0.057(4) 0.050(3) 0.054(3) 0.000(3) 0.004(3) -0.001(3)
C2A 0.048(3) 0.064(4) 0.067(4) 0.002(3) 0.010(3) -0.007(3)
C3A 0.060(4) 0.076(5) 0.071(4) 0.003(4) 0.011(3) -0.018(4)
C4A 0.077(4) 0.055(4) 0.051(3) -0.004(3) 0.007(3) -0.006(3)
C7A 0.115(6) 0.064(4) 0.072(4) 0.007(4) 0.015(4) -0.025(4)
O1W 0.098(4) 0.063(3) 0.171(6) -0.028(3) -0.023(4) 0.003(3)
O2W 0.204(8) 0.088(4) 0.129(5) 0.004(4) 0.020(5) -0.006(5)
O3W 0.137(6) 0.187(9) 0.201(8) -0.049(7) -0.001(6) -0.049(6)
O4W 0.300(13) 0.290(13) 0.101(5) 0.040(7) -0.008(6) -0.211(12)
O5W 0.159(9) 0.209(12) 0.46(2) -0.118(15) -0.017(12) 0.010(8)
O6W 0.168(7) 0.155(7) 0.171(7) 0.054(6) -0.033(6) -0.056(6)
O7W 0.106(6) 0.247(14) 0.63(3) 0.265(18) -0.019(11) -0.016(7)
O8W 0.341(18) 0.170(10) 0.217(11) -0.001(9) 0.027(11) 0.040(11)

loop_
_atom_type_symbol
_atom_type_description
_atom_type_scat_dispersion_real
_atom_type_scat_dispersion_imag
_atom_type_scat_source
C C 0.0033 0.0016 'International Tables Vol C Tables 4.2.6.8 and 6.1.1.4'
H H 0.0000 0.0000 'International Tables Vol C Tables 4.2.6.8 and 6.1.1.4'
N N 0.0061 0.0033 'International Tables Vol C Tables 4.2.6.8 and 6.1.1.4'
O O 0.0106 0.0060 'International Tables Vol C Tables 4.2.6.8 and 6.1.1.4'

loop_
_geom_angle_atom_site_label_1
_geom_angle_atom_site_label_2
_geom_angle_atom_site_label_3
_geom_angle
_geom_angle_site_symmetry_1
_geom_angle_site_symmetry_3
_geom_angle_publ_flag
C15 N1 C2 119.5(4) . . ?
C611 N2 C211 120.4(5) . . ?
C611 N2 C3 109.6(4) . . ?
C211 N2 C3 130.0(5) . . ?
C611 N3 C4 109.5(4) . . ?
C6 O3 C12 107.8(4) . . ?
C29 O5 C12 120.9(5) . . ?
C27 O6 C37 112.0(10) . . ?
C35 O7 C25 119.1(5) . . ?
O1 C1 C2 119.0(5) . . ?
O1 C1 C9 119.6(5) . . ?
C2 C1 C9 121.3(5) . . ?
C1 C2 C3 116.4(5) . . ?
C1 C2 N1 121.7(5) . . ?
C3 C2 N1 121.8(5) . . ?
C4 C3 C2 123.7(5) . . ?
C4 C3 N2 105.5(5) . . ?
C2 C3 N2 130.8(5) . . ?
C3 C4 N3 108.1(5) . . ?
C3 C4 C10 120.7(5) . . ?
N3 C4 C10 131.1(5) . . ?
C6 C5 C11 108.7(5) . . ?
C6 C5 C10 118.2(5) . . ?
C11 C5 C10 132.8(5) . . ?
C7 C6 C5 126.0(5) . . ?
C7 C6 O3 121.6(6) . . ?
C5 C6 O3 112.4(5) . . ?
C6 C7 C8 115.7(6) . . ?
C6 C7 C14 123.8(6) . . ?
C8 C7 C14 120.5(6) . . ?
O2 C8 C7 119.5(6) . . ?
O2 C8 C9 119.4(5) . . ?
C7 C8 C9 121.1(6) . . ?
C10 C9 C1 121.3(5) . . ?
C10 C9 C8 120.0(5) . . ?
C1 C9 C8 118.6(5) . . ?
C9 C10 C5 118.5(5) . . ?
C9 C10 C4 116.4(5) . . ?
C5 C10 C4 124.9(5) . . ?
O4 C11 C5 132.7(5) . . ?
O4 C11 C12 120.9(5) . . ?
C5 C11 C12 106.4(5) . . ?
O5 C12 O3 111.0(5) . . ?
O5 C12 C13 106.2(5) . . ?
O3 C12 C13 107.8(6) . . ?
O5 C12 C11 114.5(5) . . ?
O3 C12 C11 104.6(5) . . ?
C13 C12 C11 112.6(6) . . ?
O11 C15 N1 120.2(5) . . ?
O11 C15 C16 122.9(5) . . ?
N1 C15 C16 116.8(5) . . ?
C17 C16 C15 118.4(5) . . ?
C17 C16 C30 124.9(5) . . ?
C15 C16 C30 116.7(5) . . ?
C16 C17 C18 127.0(5) . . ?
C19 C18 C17 126.3(5) . . ?
C18 C19 C20 126.6(6) . . ?
C19 C20 C31 109.6(6) . . ?
C19 C20 C21 111.3(5) . . ?
C31 C20 C21 111.5(6) . . ?
O10 C21 C22 108.2(5) . . ?
O10 C21 C20 109.5(5) . . ?
C22 C21 C20 117.0(5) . . ?
C21 C22 C23 112.4(5) . . ?
C21 C22 C32 112.1(5) . . ?
C23 C22 C32 110.9(5) . . ?
O9 C23 C22 109.9(5) . . ?
O9 C23 C24 110.4(5) . . ?
C22 C23 C24 115.2(5) . . ?
C33 C24 C23 112.0(6) . . ?
C33 C24 C25 112.7(5) . . ?
C23 C24 C25 111.9(5) . . ?
O7 C25 C26 108.6(5) . . ?
O7 C25 C24 107.3(5) . . ?
C26 C25 C24 113.4(5) . . ?
C34 C26 C25 111.3(5) . . ?
C34 C26 C27 111.3(6) . . ?
C25 C26 C27 112.4(5) . . ?
O6 C27 C28 110.0(6) . . ?
O6 C27 C26 107.5(6) . . ?
C28 C27 C26 111.6(5) . . ?
C29 C28 C27 122.5(7) . . ?
C28 C29 O5 129.3(7) . . ?
O8 C35 O7 123.8(6) . . ?
O8 C35 C36 124.0(6) . . ?
O7 C35 C36 112.2(6) . . ?
C311 C211 N2 119.0(5) . . ?
C211 C311 C411 121.9(6) . . ?
C511 C411 C311 118.0(5) . . ?
C511 C411 C711 124.3(6) . . ?
C311 C411 C711 117.7(6) . . ?
C411 C511 C611 120.1(5) . . ?
N3 C611 N2 107.2(5) . . ?
N3 C611 C511 132.2(5) . . ?
N2 C611 C511 120.5(5) . . ?
C15' N1' C2' 125.6(5) . . ?
C6A N2' C2A 120.3(5) . . ?
C6A N2' C3' 109.4(4) . . ?
C2A N2' C3' 130.4(5) . . ?
C6A N3' C4' 108.8(4) . . ?
C6' O3' C12' 108.2(4) . . ?
C29' O5' C12' 119.2(5) . . ?
C27' O6' C37' 112.3(8) . . ?
C35' O7' C25' 118.8(5) . . ?
O1' C1' C2' 117.7(5) . . ?
O1' C1' C9' 118.9(5) . . ?
C2' C1' C9' 123.3(5) . . ?
C1' C2' C3' 115.7(5) . . ?
C1' C2' N1' 117.7(5) . . ?
C3' C2' N1' 126.0(5) . . ?
C2' C3' C4' 122.4(5) . . ?
C2' C3' N2' 132.5(5) . . ?
C4' C3' N2' 105.0(4) . . ?
N3' C4' C3' 108.4(5) . . ?
N3' C4' C10' 129.0(5) . . ?
C3' C4' C10' 122.6(5) . . ?
C11' C5' C6' 107.9(5) . . ?
C11' C5' C10' 133.2(5) . . ?
C6' C5' C10' 118.3(5) . . ?
C7' C6' O3' 121.5(5) . . ?
C7' C6' C5' 125.9(5) . . ?
O3' C6' C5' 112.5(5) . . ?
C6' C7' C8' 116.6(5) . . ?
C6' C7' C14' 123.3(6) . . ?
C8' C7' C14' 120.0(6) . . ?
O2' C8' C7' 120.8(6) . . ?
O2' C8' C9' 118.6(5) . . ?
C7' C8' C9' 120.5(5) . . ?
C10' C9' C1' 120.1(5) . . ?
C10' C9' C8' 119.7(5) . . ?
C1' C9' C8' 120.2(5) . . ?
C4' C10' C9' 115.6(5) . . ?
C4' C10' C5' 125.7(5) . . ?
C9' C10' C5' 118.6(5) . . ?
O4' C11' C5' 131.9(5) . . ?
O4' C11' C12' 120.6(5) . . ?
C5' C11' C12' 107.5(5) . . ?
O5' C12' O3' 110.1(5) . . ?
O5' C12' C13' 106.4(5) . . ?
O3' C12' C13' 109.0(5) . . ?
O5' C12' C11' 112.5(5) . . ?
O3' C12' C11' 103.8(4) . . ?
C13' C12' C11' 115.0(5) . . ?
O11' C15' N1' 121.9(5) . . ?
O11' C15' C16' 122.7(5) . . ?
N1' C15' C16' 115.4(5) . . ?
C17' C16' C15' 124.0(5) . . ?
C17' C16' C30' 122.8(5) . . ?
C15' C16' C30' 113.2(5) . . ?
C16' C17' C18' 126.6(6) . . ?
C19' C18' C17' 125.9(6) . . ?
C18' C19' C20' 123.4(6) . . ?
C31' C20' C19' 111.1(7) . . ?
C31' C20' C21' 114.5(6) . . ?
C19' C20' C21' 109.2(5) . . ?
O10' C21' C22' 110.2(6) . . ?
O10' C21' C20' 107.8(6) . . ?
C22' C21' C20' 117.1(5) . . ?
C21' C22' C32' 112.7(6) . . ?
C21' C22' C23' 114.1(5) . . ?
C32' C22' C23' 110.7(6) . . ?
O9' C23' C24' 109.0(5) . . ?
O9' C23' C22' 111.4(5) . . ?
C24' C23' C22' 116.4(5) . . ?
C23' C24' C25' 109.6(5) . . ?
C23' C24' C33' 112.5(6) . . ?
C25' C24' C33' 111.4(5) . . ?
O7' C25' C26' 107.9(5) . . ?
O7' C25' C24' 107.1(5) . . ?
C26' C25' C24' 114.4(5) . . ?
C34' C26' C25' 110.9(5) . . ?
C34' C26' C27' 111.3(6) . . ?
C25' C26' C27' 110.9(5) . . ?
O6' C27' C28' 106.3(7) . . ?
O6' C27' C26' 107.4(6) . . ?
C28' C27' C26' 111.9(6) . . ?
C29' C28' C27' 130.7(12) . . ?
C28' C29' O5' 139.3(12) . . ?
O8' C35' O7' 123.7(7) . . ?
O8' C35' C36' 125.7(8) . . ?
O7' C35' C36' 110.6(8) . . ?
C4A C5A C6A 118.7(6) . . ?
N3' C6A N2' 108.3(5) . . ?
N3' C6A C5A 130.8(6) . . ?
N2' C6A C5A 120.9(5) . . ?
C3A C2A N2' 118.3(6) . . ?
C2A C3A C4A 122.2(6) . . ?
C5A C4A C3A 119.7(6) . . ?
C5A C4A C7A 120.5(6) . . ?
C3A C4A C7A 119.8(6) . . ?

loop_
_geom_bond_atom_site_label_1
_geom_bond_atom_site_label_2
_geom_bond_distance
_geom_bond_site_symmetry_2
_geom_bond_publ_flag
N1 C15 1.351(7) . ?
N1 C2 1.415(7) . ?
N2 C611 1.367(7) . ?
N2 C211 1.379(7) . ?
N2 C3 1.409(7) . ?
N3 C611 1.346(7) . ?
N3 C4 1.389(7) . ?
O1 C1 1.344(7) . ?
O2 C8 1.293(7) . ?
O3 C6 1.397(7) . ?
O3 C12 1.463(8) . ?
O4 C11 1.237(7) . ?
O5 C29 1.369(9) . ?
O5 C12 1.397(8) . ?
O6 C27 1.410(10) . ?
O6 C37 1.448(14) . ?
O7 C35 1.337(7) . ?
O7 C25 1.467(7) . ?
O8 C35 1.202(8) . ?
O9 C23 1.433(8) . ?
O10 C21 1.434(8) . ?
O11 C15 1.216(7) . ?
C1 C2 1.385(8) . ?
C1 C9 1.436(7) . ?
C2 C3 1.406(8) . ?
C3 C4 1.376(7) . ?
C4 C10 1.428(8) . ?
C5 C6 1.393(9) . ?
C5 C11 1.420(9) . ?
C5 C10 1.425(8) . ?
C6 C7 1.383(9) . ?
C7 C8 1.402(8) . ?
C7 C14 1.507(9) . ?
C8 C9 1.456(8) . ?
C9 C10 1.404(8) . ?
C11 C12 1.547(9) . ?
C12 C13 1.508(10) . ?
C15 C16 1.502(8) . ?
C16 C17 1.343(8) . ?
C16 C30 1.504(8) . ?
C17 C18 1.428(8) . ?
C18 C19 1.310(9) . ?
C19 C20 1.517(9) . ?
C20 C31 1.536(11) . ?
C20 C21 1.543(8) . ?
C21 C22 1.526(8) . ?
C22 C23 1.532(8) . ?
C22 C32 1.535(9) . ?
C23 C24 1.538(9) . ?
C24 C33 1.537(10) . ?
C24 C25 1.543(8) . ?
C25 C26 1.530(8) . ?
C26 C34 1.498(10) . ?
C26 C27 1.545(9) . ?
C27 C28 1.529(10) . ?
C28 C29 1.267(11) . ?
C35 C36 1.481(10) . ?
C211 C311 1.349(8) . ?
C311 C411 1.426(9) . ?
C411 C511 1.352(9) . ?
C411 C711 1.493(9) . ?
C511 C611 1.398(8) . ?
N1' C15' 1.352(7) . ?
N1' C2' 1.426(7) . ?
N2' C6A 1.372(7) . ?
N2' C2A 1.389(7) . ?
N2' C3' 1.409(7) . ?
N3' C6A 1.344(7) . ?
N3' C4' 1.394(7) . ?
O1' C1' 1.362(7) . ?
O2' C8' 1.292(7) . ?
O3' C6' 1.382(7) . ?
O3' C12' 1.454(8) . ?
O4' C11' 1.237(7) . ?
O5' C29' 1.371(10) . ?
O5' C12' 1.389(7) . ?
O6' C27' 1.410(9) . ?
O6' C37' 1.452(12) . ?
O7' C35' 1.336(8) . ?
O7' C25' 1.457(7) . ?
O8' C35' 1.202(10) . ?
O9' C23' 1.450(8) . ?
O10' C21' 1.396(9) . ?
O11' C15' 1.222(7) . ?
C1' C2' 1.378(8) . ?
C1' C9' 1.434(8) . ?
C2' C3' 1.395(8) . ?
C3' C4' 1.396(8) . ?
C4' C10' 1.406(8) . ?
C5' C11' 1.396(8) . ?
C5' C6' 1.401(8) . ?
C5' C10' 1.419(7) . ?
C6' C7' 1.363(9) . ?
C7' C8' 1.409(9) . ?
C7' C14' 1.516(10) . ?
C8' C9' 1.462(8) . ?
C9' C10' 1.415(8) . ?
C11' C12' 1.545(8) . ?
C12' C13' 1.507(9) . ?
C15' C16' 1.491(8) . ?
C16' C17' 1.325(8) . ?
C16' C30' 1.502(9) . ?
C17' C18' 1.447(9) . ?
C18' C19' 1.309(9) . ?
C19' C20' 1.523(9) . ?
C20' C31' 1.512(12) . ?
C20' C21' 1.525(9) . ?
C21' C22' 1.518(9) . ?
C22' C32' 1.524(9) . ?
C22' C23' 1.542(9) . ?
C23' C24' 1.525(9) . ?
C24' C25' 1.540(8) . ?
C24' C33' 1.546(10) . ?
C25' C26' 1.533(8) . ?
C26' C34' 1.513(10) . ?
C26' C27' 1.540(9) . ?
C27' C28' 1.527(12) . ?
C28' C29' 1.163(13) . ?
C35' C36' 1.508(13) . ?
C5A C4A 1.371(9) . ?
C5A C6A 1.400(8) . ?
C2A C3A 1.365(9) . ?
C3A C4A 1.382(9) . ?
C4A C7A 1.503(9) . ?
